data_1536098
loop_
_publ_author_name
'Nord, A.G.'
'Stefanidis, T.'

_publ_section_title
;
 Strong Zn2+/Mn2+ cation ordering among five- and sixcoordinated sites in
 gamma-(Zn.75 Mn.25)3 (P O4)2
;
_journal_name_full Polyhedron
_journal_page_first 349
_journal_page_last 353
_journal_volume 1
_journal_year 1982
_chemical_formula_sum 'Mn0.75 O8 P2 Zn2.25'
_chemical_name_systematic '(Zn0.9875 Mn0.0125)2 (Zn0.275 Mn0.725) (P O4)2'
_space_group_IT_number 14
_symmetry_space_group_name_Hall '-P 2yn'
_symmetry_space_group_name_H-M 'P 1 21/n 1'
_cell_angle_alpha 90
_cell_angle_beta 94.78
_cell_angle_gamma 90
_cell_formula_units_Z 2
_cell_length_a 7.563
_cell_length_b 8.533
_cell_length_c 5.056
_cell_volume 325.155
_citation_journal_id_ASTM PLYHDE
_cod_data_source_file Nord_PLYHDE_1982_379.cif
_cod_data_source_block Mn0.75O8P2Zn2.25
_cod_original_cell_volume 325.1545
_cod_original_sg_symbol_Hall '-P 2ybc (x-z,y,z)'
_cod_database_code 1536098

loop_
_symmetry_equiv_pos_as_xyz
x,y,z
-x+1/2,y+1/2,-z+1/2
-x,-y,-z
x-1/2,-y-1/2,z-1/2

loop_
_atom_site_label
_atom_site_type_symbol
_atom_site_fract_x
_atom_site_fract_y
_atom_site_fract_z
_atom_site_occupancy
_atom_site_U_iso_or_equiv
O3 O-2 0.254 0.354 0.936 1 0.0
Mn1 Mn+2 0.622 0.134 0.081 0.0125 0.0
Mn2 Mn+2 0 0 0.5 0.725 0.0
O1 O-2 0.051 0.136 0.836 1 0.0
O2 O-2 0.135 0.205 0.304 1 0.0
Zn1 Zn+2 0.622 0.134 0.081 0.9875 0.0
P1 P+5 0.206 0.192 0.036 1 0.0
Zn2 Zn+2 0 0 0.5 0.275 0.0
O4 O-2 0.362 0.079 0.046 1 0.0
